data_7061760
loop_
_publ_author_name
'Wang, Jing'
'Li, Zenghui'
'You, Gaoqiang'
'Xu, Liang'
'Gao, Pin'
'Rao, Bin'

_publ_section_title
;
 Regioselective transformation of 3-phosphoryl benzyne intermediates to
 diverse phosphorus-substituted arenes
;
_journal_issue 35
_journal_name_full 'New Journal of Chemistry'
_journal_page_first 17049
_journal_page_last 17054
_journal_paper_doi 10.1039/D2NJ03638J
_journal_volume 46
_journal_year 2022
_chemical_formula_sum 'C21 H31 Br N5 O2 P'
_chemical_formula_weight 496.38
_space_group_crystal_system monoclinic
_space_group_IT_number 14
_space_group_name_Hall '-P 2yn'
_space_group_name_H-M_alt 'P 1 21/n 1'
_atom_sites_solution_hydrogens mixed
_audit_creation_method SHELXL-2017/1
_audit_update_record
;
2022-03-02 deposited with the CCDC.	2022-08-11 downloaded from the CCDC.
;
_cell_angle_alpha 90
_cell_angle_beta 107.4710(10)
_cell_angle_gamma 90
_cell_formula_units_Z 16
_cell_length_a 16.2044(5)
_cell_length_b 28.6736(9)
_cell_length_c 21.3349(7)
_cell_measurement_reflns_used 4546
_cell_measurement_temperature 150(2)
_cell_measurement_theta_max 20.42
_cell_measurement_theta_min 2.55
_cell_volume 9455.7(5)
_computing_structure_refinement 'SHELXL-2017/1 (Sheldrick, 2017)'
_diffrn_ambient_temperature 150(2)
_diffrn_measured_fraction_theta_full 1.000
_diffrn_measured_fraction_theta_max 0.998
_diffrn_measurement_device_type 'Bruker APEX-II CCD'
_diffrn_measurement_method '\f and \w scans'
_diffrn_radiation_type CuK\a
_diffrn_radiation_wavelength 1.54178
_diffrn_reflns_av_R_equivalents 0.0616
_diffrn_reflns_av_unetI/netI 0.0248
_diffrn_reflns_Laue_measured_fraction_full 1.000
_diffrn_reflns_Laue_measured_fraction_max 0.998
_diffrn_reflns_limit_h_max 20
_diffrn_reflns_limit_h_min -20
_diffrn_reflns_limit_k_max 35
_diffrn_reflns_limit_k_min -35
_diffrn_reflns_limit_l_max 26
_diffrn_reflns_limit_l_min -20
_diffrn_reflns_number 140593
_diffrn_reflns_point_group_measured_fraction_full 1.000
_diffrn_reflns_point_group_measured_fraction_max 0.998
_diffrn_reflns_theta_full 67.679
_diffrn_reflns_theta_max 72.360
_diffrn_reflns_theta_min 2.662
_exptl_absorpt_coefficient_mu 3.225
_exptl_crystal_colour colorless
_exptl_crystal_density_diffrn 1.395
_exptl_crystal_description block
_exptl_crystal_F_000 4128
_exptl_crystal_size_max 0.120
_exptl_crystal_size_mid 0.100
_exptl_crystal_size_min 0.070
_refine_diff_density_max 0.861
_refine_diff_density_min -1.081
_refine_diff_density_rms 0.050
_refine_ls_extinction_method none
_refine_ls_goodness_of_fit_ref 1.037
_refine_ls_hydrogen_treatment mixed
_refine_ls_matrix_type full
_refine_ls_number_parameters 1113
_refine_ls_number_reflns 18651
_refine_ls_number_restraints 0
_refine_ls_restrained_S_all 1.037
_refine_ls_R_factor_all 0.0356
_refine_ls_R_factor_gt 0.0308
_refine_ls_shift/su_max 0.006
_refine_ls_shift/su_mean 0.000
_refine_ls_structure_factor_coef Fsqd
_refine_ls_weighting_details 'w=1/[\s^2^(Fo^2^)+(0.0386P)^2^+4.9757P] where P=(Fo^2^+2Fc^2^)/3'
_refine_ls_weighting_scheme calc
_refine_ls_wR_factor_gt 0.0778
_refine_ls_wR_factor_ref 0.0802
_reflns_Friedel_coverage 0.000
_reflns_number_gt 16716
_reflns_number_total 18651
_reflns_threshold_expression 'I > 2\s(I)'
_cod_data_source_file d2nj03638j2.cif
_cod_data_source_block 1_CCDC1
_cod_depositor_comments
;
Adding full bibliography for 7061758--7061760.cif.

2025-01-11
Z value and formula fixed to values more according to usual
chemical conventions.                 miguel
;
_cod_original_formula_sum 'C84 H124 Br4 N20 O8 P4'
_cod_original_formula_weight 1985.54
_cod_original_formula_units_Z 4
_cod_original_sg_symbol_H-M 'P 21/n'
_cod_database_code 7061760
_shelx_shelxl_version_number 2017/1
_shelx_space_group_comment
;
The symmetry employed for this shelxl refinement is uniquely defined
by the following loop, which should always be used as a source of
symmetry information in preference to the above space-group names.
They are only intended as comments.
;

loop_
_space_group_symop_operation_xyz
'x, y, z'
'-x+1/2, y+1/2, -z+1/2'
'-x, -y, -z'
'x-1/2, -y-1/2, z-1/2'

loop_
_atom_site_label
_atom_site_type_symbol
_atom_site_fract_x
_atom_site_fract_y
_atom_site_fract_z
_atom_site_U_iso_or_equiv
_atom_site_adp_type
_atom_site_occupancy
_atom_site_site_symmetry_order
_atom_site_calc_flag
_atom_site_refinement_flags_posn
_atom_site_refinement_flags_adp
_atom_site_refinement_flags_occupancy
_atom_site_disorder_assembly
_atom_site_disorder_group
Br1 Br -0.07219(2) 0.41340(2) -0.22617(2) 0.05516(8) Uani 1 1 d . . . . .
Br2 Br 1.13301(2) 0.42187(2) 1.04432(2) 0.04683(6) Uani 1 1 d . . . . .
Br3 Br 0.68851(2) 0.05353(2) 1.23536(2) 0.05301(7) Uani 1 1 d . . . . .
Br4 Br 0.43027(2) 0.09335(2) -0.00210(2) 0.04277(6) Uani 1 1 d . . . . .
C1 C 0.26769(13) 0.44772(6) 0.29634(10) 0.0329(4) Uani 1 1 d . . . . .
H1A H 0.302827 0.475816 0.295432 0.039 Uiso 1 1 calc R U . . .
H1B H 0.276703 0.439377 0.342944 0.039 Uiso 1 1 calc R U . . .
C2 C 0.17288(16) 0.45943(9) 0.26482(13) 0.0527(6) Uani 1 1 d . . . . .
H2A H 0.163107 0.467288 0.218449 0.079 Uiso 1 1 calc R U . . .
H2B H 0.157076 0.486101 0.287559 0.079 Uiso 1 1 calc R U . . .
H2C H 0.137255 0.432461 0.268096 0.079 Uiso 1 1 calc R U . . .
C3 C 0.31610(13) 0.42091(7) 0.20187(9) 0.0336(4) Uani 1 1 d . . . . .
H3A H 0.275136 0.445522 0.179187 0.040 Uiso 1 1 calc R U . . .
H3B H 0.304833 0.392989 0.173253 0.040 Uiso 1 1 calc R U . . .
C4 C 0.40694(15) 0.43750(9) 0.21013(13) 0.0527(6) Uani 1 1 d . . . . .
H4A H 0.421105 0.463012 0.242148 0.079 Uiso 1 1 calc R U . . .
H4B H 0.411309 0.448605 0.167795 0.079 Uiso 1 1 calc R U . . .
H4C H 0.447522 0.411678 0.225803 0.079 Uiso 1 1 calc R U . . .
C5 C 0.45403(11) 0.34658(7) 0.32530(10) 0.0334(4) Uani 1 1 d . . . . .
H5A H 0.444928 0.379961 0.333076 0.040 Uiso 1 1 calc R U . . .
H5B H 0.498170 0.344813 0.301824 0.040 Uiso 1 1 calc R U . . .
C6 C 0.48941(14) 0.32253(8) 0.39134(10) 0.0429(5) Uani 1 1 d . . . . .
H6A H 0.445682 0.323129 0.414623 0.064 Uiso 1 1 calc R U . . .
H6B H 0.541539 0.338817 0.417532 0.064 Uiso 1 1 calc R U . . .
H6C H 0.503855 0.290113 0.384514 0.064 Uiso 1 1 calc R U . . .
C7 C 0.37142(11) 0.27642(6) 0.27294(9) 0.0284(3) Uani 1 1 d . . . . .
H7A H 0.313820 0.266773 0.244203 0.034 Uiso 1 1 calc R U . . .
H7B H 0.381213 0.260841 0.315975 0.034 Uiso 1 1 calc R U . . .
C8 C 0.44037(14) 0.26058(9) 0.24242(12) 0.0470(5) Uani 1 1 d . . . . .
H8A H 0.433034 0.277307 0.201041 0.071 Uiso 1 1 calc R U . . .
H8B H 0.434650 0.226977 0.233808 0.071 Uiso 1 1 calc R U . . .
H8C H 0.497831 0.267252 0.272738 0.071 Uiso 1 1 calc R U . . .
C9 C 0.19730(10) 0.32923(5) 0.21503(8) 0.0195(3) Uani 1 1 d . . . . .
C10 C 0.20189(10) 0.31697(5) 0.15189(8) 0.0204(3) Uani 1 1 d . . . . .
C11 C 0.12907(10) 0.29927(5) 0.10423(8) 0.0216(3) Uani 1 1 d . . . . .
C12 C 0.04854(10) 0.29340(5) 0.11494(8) 0.0236(3) Uani 1 1 d . . . . .
H12 H -0.000196 0.281438 0.081976 0.028 Uiso 1 1 calc R U . . .
C13 C 0.04437(10) 0.30601(6) 0.17598(9) 0.0245(3) Uani 1 1 d . . . . .
H13 H -0.008995 0.302933 0.185513 0.029 Uiso 1 1 calc R U . . .
C14 C 0.11725(10) 0.32344(5) 0.22506(8) 0.0222(3) Uani 1 1 d . . . . .
H14 H 0.111125 0.331506 0.266626 0.027 Uiso 1 1 calc R U . . .
C15 C 0.11034(12) 0.27097(6) -0.01236(8) 0.0296(4) Uani 1 1 d . . . . .
H15A H 0.066929 0.248565 -0.006222 0.036 Uiso 1 1 calc R U . . .
H15B H 0.151485 0.253429 -0.029601 0.036 Uiso 1 1 calc R U . . .
C16 C 0.06484(11) 0.30701(6) -0.06265(8) 0.0246(3) Uani 1 1 d . . . . .
C17 C 0.11310(11) 0.33864(7) -0.08645(9) 0.0298(4) Uani 1 1 d . . . . .
H17 H 0.174409 0.338414 -0.069315 0.036 Uiso 1 1 calc R U . . .
C18 C 0.07309(13) 0.37044(7) -0.13475(9) 0.0345(4) Uani 1 1 d . . . . .
H18 H 0.106320 0.392164 -0.150631 0.041 Uiso 1 1 calc R U . . .
C19 C -0.01613(13) 0.37005(7) -0.15949(8) 0.0331(4) Uani 1 1 d . . . . .
C20 C -0.06557(12) 0.33917(7) -0.13690(9) 0.0344(4) Uani 1 1 d . . . . .
H20 H -0.126822 0.339354 -0.154526 0.041 Uiso 1 1 calc R U . . .
C21 C -0.02474(12) 0.30771(6) -0.08797(9) 0.0306(4) Uani 1 1 d . . . . .
H21 H -0.058358 0.286478 -0.071655 0.037 Uiso 1 1 calc R U . . .
C22 C 0.51016(14) 0.42949(8) 0.52977(11) 0.0432(5) Uani 1 1 d . . . . .
H22A H 0.550550 0.418692 0.506017 0.052 Uiso 1 1 calc R U . . .
H22B H 0.515854 0.463801 0.534135 0.052 Uiso 1 1 calc R U . . .
C23 C 0.41833(16) 0.41791(10) 0.48859(11) 0.0540(6) Uani 1 1 d . . . . .
H23A H 0.410596 0.383992 0.486372 0.081 Uiso 1 1 calc R U . . .
H23B H 0.407965 0.430390 0.444124 0.081 Uiso 1 1 calc R U . . .
H23C H 0.377239 0.431897 0.508720 0.081 Uiso 1 1 calc R U . . .
C24 C 0.47638(13) 0.41601(8) 0.63452(10) 0.0382(4) Uani 1 1 d . . . . .
H24A H 0.499362 0.400480 0.677711 0.046 Uiso 1 1 calc R U . . .
H24B H 0.420070 0.401450 0.611365 0.046 Uiso 1 1 calc R U . . .
C25 C 0.4626(2) 0.46742(10) 0.64510(14) 0.0702(9) Uani 1 1 d . . . . .
H25A H 0.518868 0.482829 0.662575 0.105 Uiso 1 1 calc R U . . .
H25B H 0.429458 0.470836 0.676403 0.105 Uiso 1 1 calc R U . . .
H25C H 0.430726 0.481793 0.603148 0.105 Uiso 1 1 calc R U . . .
C26 C 0.73032(12) 0.34145(7) 0.56027(10) 0.0336(4) Uani 1 1 d . . . . .
H26A H 0.764027 0.356042 0.533717 0.040 Uiso 1 1 calc R U . . .
H26B H 0.688907 0.319394 0.531482 0.040 Uiso 1 1 calc R U . . .
C27 C 0.79165(14) 0.31428(7) 0.61585(12) 0.0430(5) Uani 1 1 d . . . . .
H27A H 0.829007 0.336031 0.647242 0.065 Uiso 1 1 calc R U . . .
H27B H 0.827348 0.293620 0.598118 0.065 Uiso 1 1 calc R U . . .
H27C H 0.758268 0.295617 0.638174 0.065 Uiso 1 1 calc R U . . .
C28 C 0.73027(14) 0.42087(7) 0.60551(13) 0.0434(5) Uani 1 1 d . . . . .
H28A H 0.789372 0.412453 0.632841 0.052 Uiso 1 1 calc R U . . .
H28B H 0.702121 0.438331 0.633533 0.052 Uiso 1 1 calc R U . . .
C29 C 0.7363(2) 0.45225(9) 0.5489(2) 0.0784(10) Uani 1 1 d . . . . .
H29A H 0.752730 0.433454 0.516235 0.118 Uiso 1 1 calc R U . . .
H29B H 0.779905 0.476467 0.565986 0.118 Uiso 1 1 calc R U . . .
H29C H 0.679967 0.466893 0.528413 0.118 Uiso 1 1 calc R U . . .
C30 C 0.63757(10) 0.35414(6) 0.69699(8) 0.0218(3) Uani 1 1 d . . . . .
C31 C 0.64632(10) 0.30867(6) 0.72005(8) 0.0236(3) Uani 1 1 d . . . . .
H31 H 0.629059 0.283959 0.689223 0.028 Uiso 1 1 calc R U . . .
C32 C 0.67981(11) 0.29747(6) 0.78745(9) 0.0256(3) Uani 1 1 d . . . . .
H32 H 0.685439 0.265607 0.800248 0.031 Uiso 1 1 calc R U . . .
C33 C 0.70447(10) 0.33130(6) 0.83500(8) 0.0249(3) Uani 1 1 d . . . . .
H33 H 0.726656 0.323912 0.880379 0.030 Uiso 1 1 calc R U . . .
C34 C 0.69480(10) 0.37737(6) 0.81227(8) 0.0229(3) Uani 1 1 d . . . . .
C35 C 0.66460(10) 0.38918(6) 0.74557(8) 0.0236(3) Uani 1 1 d . . . . .
C36 C 0.73779(12) 0.42861(7) 0.91453(9) 0.0321(4) Uani 1 1 d . . . . .
H36A H 0.710087 0.405986 0.936937 0.038 Uiso 1 1 calc R U . . .
H36B H 0.718445 0.460234 0.922395 0.038 Uiso 1 1 calc R U . . .
C37 C 0.83465(12) 0.42552(6) 0.94402(8) 0.0267(3) Uani 1 1 d . . . . .
C38 C 0.88886(12) 0.45486(6) 0.92228(8) 0.0278(3) Uani 1 1 d . . . . .
H38 H 0.864550 0.475991 0.887305 0.033 Uiso 1 1 calc R U . . .
C39 C 0.97756(12) 0.45370(6) 0.95084(9) 0.0316(4) Uani 1 1 d . . . . .
H39 H 1.014338 0.473503 0.935467 0.038 Uiso 1 1 calc R U . . .
C40 C 1.01174(12) 0.42304(6) 1.00239(9) 0.0310(4) Uani 1 1 d . . . . .
C41 C 0.95980(13) 0.39340(6) 1.02450(9) 0.0339(4) Uani 1 1 d . . . . .
H41 H 0.984345 0.372559 1.059787 0.041 Uiso 1 1 calc R U . . .
C42 C 0.87104(13) 0.39437(6) 0.99455(9) 0.0324(4) Uani 1 1 d . . . . .
H42 H 0.834812 0.373484 1.008781 0.039 Uiso 1 1 calc R U . . .
C43 C 0.39595(12) 0.08489(7) 0.67350(9) 0.0318(4) Uani 1 1 d . . . . .
H43A H 0.445326 0.102574 0.702336 0.038 Uiso 1 1 calc R U . . .
H43B H 0.380944 0.098984 0.629138 0.038 Uiso 1 1 calc R U . . .
C44 C 0.42319(15) 0.03477(8) 0.66954(12) 0.0470(5) Uani 1 1 d . . . . .
H44A H 0.434262 0.019959 0.712675 0.070 Uiso 1 1 calc R U . . .
H44B H 0.475994 0.033972 0.656179 0.070 Uiso 1 1 calc R U . . .
H44C H 0.376956 0.017924 0.637195 0.070 Uiso 1 1 calc R U . . .
C45 C 0.24090(12) 0.06664(7) 0.65927(9) 0.0352(4) Uani 1 1 d . . . . .
H45A H 0.194361 0.073542 0.679163 0.042 Uiso 1 1 calc R U . . .
H45B H 0.249859 0.032458 0.661139 0.042 Uiso 1 1 calc R U . . .
C46 C 0.21076(15) 0.08167(8) 0.58744(11) 0.0463(5) Uani 1 1 d . . . . .
H46A H 0.212282 0.115766 0.584816 0.069 Uiso 1 1 calc R U . . .
H46B H 0.151504 0.070682 0.566924 0.069 Uiso 1 1 calc R U . . .
H46C H 0.249111 0.068219 0.564382 0.069 Uiso 1 1 calc R U . . .
C47 C 0.18928(13) 0.15670(7) 0.79751(11) 0.0382(4) Uani 1 1 d . . . . .
H47A H 0.133704 0.142114 0.796977 0.046 Uiso 1 1 calc R U . . .
H47B H 0.176546 0.180840 0.762737 0.046 Uiso 1 1 calc R U . . .
C48 C 0.2279(2) 0.18009(10) 0.86321(15) 0.0657(7) Uani 1 1 d . . . . .
H48A H 0.237554 0.156805 0.898298 0.099 Uiso 1 1 calc R U . . .
H48B H 0.188029 0.204066 0.869548 0.099 Uiso 1 1 calc R U . . .
H48C H 0.283109 0.194581 0.864417 0.099 Uiso 1 1 calc R U . . .
C49 C 0.26308(11) 0.07945(6) 0.82398(9) 0.0301(4) Uani 1 1 d . . . . .
H49A H 0.294230 0.089095 0.869503 0.036 Uiso 1 1 calc R U . . .
H49B H 0.301569 0.058368 0.808825 0.036 Uiso 1 1 calc R U . . .
C50 C 0.18195(15) 0.05297(8) 0.82405(14) 0.0502(6) Uani 1 1 d . . . . .
H50A H 0.147071 0.072219 0.844408 0.075 Uiso 1 1 calc R U . . .
H50B H 0.198205 0.023972 0.849033 0.075 Uiso 1 1 calc R U . . .
H50C H 0.148218 0.045614 0.778736 0.075 Uiso 1 1 calc R U . . .
C51 C 0.41848(10) 0.14734(6) 0.79691(8) 0.0225(3) Uani 1 1 d . . . . .
C52 C 0.44492(11) 0.19327(6) 0.80774(8) 0.0243(3) Uani 1 1 d . . . . .
H52 H 0.407511 0.217024 0.784091 0.029 Uiso 1 1 calc R U . . .
C53 C 0.52509(11) 0.20643(6) 0.85241(8) 0.0250(3) Uani 1 1 d . . . . .
H53 H 0.539314 0.238603 0.858288 0.030 Uiso 1 1 calc R U . . .
C54 C 0.58297(10) 0.17407(6) 0.88753(8) 0.0241(3) Uani 1 1 d . . . . .
H54 H 0.637245 0.182748 0.917232 0.029 Uiso 1 1 calc R U . . .
C55 C 0.55693(10) 0.12728(6) 0.87680(8) 0.0220(3) Uani 1 1 d . . . . .
C56 C 0.47704(10) 0.11355(6) 0.83397(8) 0.0221(3) Uani 1 1 d . . . . .
C57 C 0.68313(11) 0.07943(6) 0.94685(9) 0.0292(4) Uani 1 1 d . . . . .
H57A H 0.719796 0.106516 0.944174 0.035 Uiso 1 1 calc R U . . .
H57B H 0.708945 0.051433 0.933037 0.035 Uiso 1 1 calc R U . . .
C58 C 0.68384(10) 0.07326(6) 1.01731(9) 0.0256(3) Uani 1 1 d . . . . .
C59 C 0.63647(11) 0.03760(6) 1.03462(9) 0.0282(3) Uani 1 1 d . . . . .
H59 H 0.603164 0.017159 1.001607 0.034 Uiso 1 1 calc R U . . .
C60 C 0.63714(12) 0.03145(6) 1.09932(9) 0.0322(4) Uani 1 1 d . . . . .
H60 H 0.603966 0.007441 1.110848 0.039 Uiso 1 1 calc R U . . .
C61 C 0.68741(12) 0.06121(7) 1.14658(9) 0.0320(4) Uani 1 1 d . . . . .
C62 C 0.73583(12) 0.09638(7) 1.13118(10) 0.0344(4) Uani 1 1 d . . . . .
H62 H 0.770470 0.116099 1.164585 0.041 Uiso 1 1 calc R U . . .
C63 C 0.73326(11) 0.10259(6) 1.06618(10) 0.0310(4) Uani 1 1 d . . . . .
H63 H 0.765577 0.127125 1.054914 0.037 Uiso 1 1 calc R U . . .
C64 C 0.94844(11) 0.22344(6) 0.46898(9) 0.0282(3) Uani 1 1 d . . . . .
H64A H 0.939729 0.231775 0.422405 0.034 Uiso 1 1 calc R U . . .
H64B H 1.006050 0.235125 0.494934 0.034 Uiso 1 1 calc R U . . .
C65 C 0.87954(13) 0.24722(7) 0.49254(11) 0.0389(4) Uani 1 1 d . . . . .
H65A H 0.822371 0.235529 0.467364 0.058 Uiso 1 1 calc R U . . .
H65B H 0.882024 0.280981 0.486174 0.058 Uiso 1 1 calc R U . . .
H65C H 0.889730 0.240518 0.539293 0.058 Uiso 1 1 calc R U . . .
C66 C 0.95627(14) 0.15420(7) 0.54164(9) 0.0367(4) Uani 1 1 d . . . . .
H66A H 0.960974 0.119792 0.540885 0.044 Uiso 1 1 calc R U . . .
H66B H 0.903236 0.161867 0.553437 0.044 Uiso 1 1 calc R U . . .
C67 C 1.03410(17) 0.17329(9) 0.59467(11) 0.0513(6) Uani 1 1 d . . . . .
H67A H 1.086178 0.169557 0.580834 0.077 Uiso 1 1 calc R U . . .
H67B H 1.041218 0.156180 0.635715 0.077 Uiso 1 1 calc R U . . .
H67C H 1.025035 0.206449 0.601617 0.077 Uiso 1 1 calc R U . . .
C68 C 0.84783(13) 0.08141(7) 0.42124(11) 0.0380(4) Uani 1 1 d . . . . .
H68A H 0.817760 0.070239 0.376261 0.046 Uiso 1 1 calc R U . . .
H68B H 0.822339 0.111878 0.427077 0.046 Uiso 1 1 calc R U . . .
C69 C 0.83222(18) 0.04689(9) 0.47061(15) 0.0605(7) Uani 1 1 d . . . . .
H69A H 0.855359 0.016308 0.464059 0.091 Uiso 1 1 calc R U . . .
H69B H 0.769944 0.044242 0.464273 0.091 Uiso 1 1 calc R U . . .
H69C H 0.861289 0.057867 0.515296 0.091 Uiso 1 1 calc R U . . .
C70 C 0.98457(14) 0.04782(7) 0.40953(13) 0.0462(5) Uani 1 1 d . . . . .
H70A H 0.973058 0.019790 0.432678 0.055 Uiso 1 1 calc R U . . .
H70B H 1.047704 0.053616 0.424768 0.055 Uiso 1 1 calc R U . . .
C71 C 0.9573(2) 0.03789(11) 0.33605(16) 0.0747(9) Uani 1 1 d . . . . .
H71A H 0.894632 0.032706 0.320249 0.112 Uiso 1 1 calc R U . . .
H71B H 0.987302 0.009998 0.327687 0.112 Uiso 1 1 calc R U . . .
H71C H 0.972288 0.064569 0.312907 0.112 Uiso 1 1 calc R U . . .
C72 C 0.92258(10) 0.16571(6) 0.34215(8) 0.0251(3) Uani 1 1 d . . . . .
C73 C 0.96692(11) 0.16908(6) 0.29587(9) 0.0273(3) Uani 1 1 d . . . . .
H73 H 1.025690 0.159432 0.307942 0.033 Uiso 1 1 calc R U . . .
C74 C 0.92871(11) 0.18614(6) 0.23186(9) 0.0287(4) Uani 1 1 d . . . . .
H74 H 0.962271 0.187246 0.202243 0.034 Uiso 1 1 calc R U . . .
C75 C 0.84429(11) 0.20127(6) 0.21083(8) 0.0256(3) Uani 1 1 d . . . . .
H75 H 0.818377 0.212896 0.167688 0.031 Uiso 1 1 calc R U . . .
C76 C 0.79904(10) 0.19836(6) 0.25741(8) 0.0231(3) Uani 1 1 d . . . . .
C77 C 0.83530(10) 0.18083(6) 0.32077(8) 0.0243(3) Uani 1 1 d . . . . .
C78 C 0.64938(11) 0.23172(6) 0.20175(9) 0.0271(3) Uani 1 1 d . . . . .
H78A H 0.675305 0.254708 0.178577 0.033 Uiso 1 1 calc R U . . .
H78B H 0.608558 0.248611 0.220061 0.033 Uiso 1 1 calc R U . . .
C79 C 0.59991(10) 0.19596(6) 0.15295(8) 0.0238(3) Uani 1 1 d . . . . .
C80 C 0.59706(11) 0.19892(6) 0.08750(9) 0.0281(3) Uani 1 1 d . . . . .
H80 H 0.629928 0.222189 0.074086 0.034 Uiso 1 1 calc R U . . .
C81 C 0.54677(12) 0.16828(7) 0.04139(9) 0.0308(4) Uani 1 1 d . . . . .
H81 H 0.543871 0.170810 -0.003618 0.037 Uiso 1 1 calc R U . . .
C82 C 0.50103(11) 0.13408(6) 0.06206(9) 0.0284(4) Uani 1 1 d . . . . .
C83 C 0.50429(11) 0.12936(6) 0.12727(9) 0.0298(4) Uani 1 1 d . . . . .
H83 H 0.473400 0.105094 0.140688 0.036 Uiso 1 1 calc R U . . .
C84 C 0.55359(11) 0.16078(6) 0.17268(9) 0.0276(3) Uani 1 1 d . . . . .
H84 H 0.555847 0.158337 0.217566 0.033 Uiso 1 1 calc R U . . .
N1 N 0.29863(9) 0.40920(5) 0.26391(7) 0.0249(3) Uani 1 1 d . . . . .
N2 N 0.37212(8) 0.32715(5) 0.28230(7) 0.0243(3) Uani 1 1 d . . . . .
N3 N 0.26965(9) 0.31844(5) 0.12520(7) 0.0256(3) Uani 1 1 d . . . . .
N4 N 0.24162(9) 0.30283(5) 0.06522(7) 0.0281(3) Uani 1 1 d . . . . .
N5 N 0.15743(9) 0.29088(5) 0.05147(7) 0.0245(3) Uani 1 1 d . . . . .
N6 N 0.68111(9) 0.37816(5) 0.58192(7) 0.0271(3) Uani 1 1 d . . . . .
N7 N 0.53659(9) 0.40875(5) 0.59606(8) 0.0285(3) Uani 1 1 d . . . . .
N8 N 0.66362(10) 0.43717(5) 0.74060(8) 0.0313(3) Uani 1 1 d . . . . .
N9 N 0.69026(11) 0.45442(5) 0.79995(8) 0.0341(3) Uani 1 1 d . . . . .
N10 N 0.70912(10) 0.41914(5) 0.84388(7) 0.0276(3) Uani 1 1 d . . . . .
N11 N 0.32125(9) 0.08928(5) 0.69912(7) 0.0270(3) Uani 1 1 d . . . . .
N12 N 0.24475(9) 0.12097(5) 0.78171(7) 0.0258(3) Uani 1 1 d . . . . .
N13 N 0.47248(9) 0.06554(5) 0.83522(7) 0.0266(3) Uani 1 1 d . . . . .
N14 N 0.54462(10) 0.05000(5) 0.87560(7) 0.0287(3) Uani 1 1 d . . . . .
N15 N 0.59647(9) 0.08663(5) 0.90126(7) 0.0253(3) Uani 1 1 d . . . . .
N16 N 0.94686(10) 0.17228(5) 0.47497(7) 0.0274(3) Uani 1 1 d . . . . .
N17 N 0.94003(10) 0.08801(5) 0.42784(8) 0.0307(3) Uani 1 1 d . . . . .
N18 N 0.77370(9) 0.18352(6) 0.35351(8) 0.0313(3) Uani 1 1 d . . . . .
N19 N 0.70398(9) 0.20197(6) 0.31372(8) 0.0319(3) Uani 1 1 d . . . . .
N20 N 0.71763(9) 0.21131(5) 0.25552(7) 0.0258(3) Uani 1 1 d . . . . .
O1 O 0.25645(7) 0.35298(4) 0.34333(5) 0.0245(2) Uani 1 1 d . . . . .
O2 O 0.56187(8) 0.31775(4) 0.57711(6) 0.0280(2) Uani 1 1 d . . . . .
O3 O 0.28080(8) 0.18019(4) 0.70275(6) 0.0300(3) Uani 1 1 d . . . . .
O4 O 1.07260(8) 0.13855(5) 0.42871(6) 0.0331(3) Uani 1 1 d . . . . .
O5 O 0.38684(10) 0.29361(6) 0.55609(8) 0.0493(4) Uani 1 1 d . . . . .
H90C H 0.448432 0.296711 0.566038 0.059 Uiso 1 1 d R U . . .
H90D H 0.374122 0.263271 0.569798 0.059 Uiso 1 1 d R U . . .
O6 O 0.31964(15) 0.20866(7) 0.58943(10) 0.0564(5) Uani 1 1 d . . . . .
O7 O 0.17772(10) 0.21811(6) 0.47765(9) 0.0540(4) Uani 1 1 d . . . . .
H7E H 0.150486 0.195035 0.456052 0.065 Uiso 1 1 d R U . . .
H7F H 0.207236 0.230905 0.455512 0.065 Uiso 1 1 d R U . . .
O8 O 0.28747(14) 0.27435(7) 0.42651(11) 0.0511(4) Uani 1 1 d . . . . .
P1 P 0.28260(2) 0.35477(2) 0.28201(2) 0.01920(8) Uani 1 1 d . . . . .
P2 P 0.59943(3) 0.36248(2) 0.60849(2) 0.02178(8) Uani 1 1 d . . . . .
P3 P 0.31173(3) 0.13652(2) 0.74035(2) 0.02269(8) Uani 1 1 d . . . . .
P4 P 0.97838(3) 0.14087(2) 0.42203(2) 0.02507(9) Uani 1 1 d . . . . .
H401 H 0.311(2) 0.2029(11) 0.6239(16) 0.060(9) Uiso 1 1 d . . . . .
H402 H 0.2748(19) 0.2953(12) 0.3995(16) 0.061(9) Uiso 1 1 d . . . . .
H404 H 0.279(2) 0.2148(11) 0.5738(16) 0.052(10) Uiso 1 1 d . . . . .
H405 H 0.304(2) 0.2863(13) 0.4515(18) 0.064(13) Uiso 1 1 d . . . . .

loop_
_atom_site_aniso_label
_atom_site_aniso_U_11
_atom_site_aniso_U_22
_atom_site_aniso_U_33
_atom_site_aniso_U_23
_atom_site_aniso_U_13
_atom_site_aniso_U_12
Br1 0.07948(18) 0.05565(14) 0.02651(10) 0.00648(9) 0.01010(10) 0.03134(12)
Br2 0.03730(11) 0.03955(12) 0.05082(13) -0.01080(10) -0.00622(9) 0.00795(8)
Br3 0.06831(16) 0.06125(15) 0.02844(11) 0.00644(10) 0.01295(10) 0.01786(12)
Br4 0.03285(10) 0.04750(12) 0.04277(12) -0.01637(9) 0.00346(8) -0.00245(8)
C1 0.0441(10) 0.0201(8) 0.0354(9) 0.0005(7) 0.0133(8) 0.0023(7)
C2 0.0519(13) 0.0455(12) 0.0663(15) 0.0175(11) 0.0262(12) 0.0221(10)
C3 0.0464(11) 0.0275(9) 0.0288(9) 0.0011(7) 0.0144(8) -0.0116(8)
C4 0.0457(12) 0.0608(15) 0.0593(14) 0.0189(12) 0.0271(11) -0.0022(11)
C5 0.0201(8) 0.0338(9) 0.0421(10) 0.0028(8) 0.0030(7) -0.0020(7)
C6 0.0361(10) 0.0438(11) 0.0386(11) 0.0003(9) -0.0043(8) 0.0013(8)
C7 0.0270(8) 0.0263(8) 0.0319(9) 0.0000(7) 0.0086(7) 0.0059(7)
C8 0.0369(11) 0.0552(13) 0.0501(12) -0.0109(11) 0.0149(9) 0.0152(9)
C9 0.0211(7) 0.0158(7) 0.0217(7) 0.0021(6) 0.0067(6) 0.0013(5)
C10 0.0200(7) 0.0178(7) 0.0238(7) 0.0016(6) 0.0070(6) 0.0017(6)
C11 0.0260(8) 0.0158(7) 0.0228(7) 0.0007(6) 0.0070(6) 0.0027(6)
C12 0.0222(7) 0.0187(7) 0.0278(8) 0.0007(6) 0.0044(6) -0.0007(6)
C13 0.0207(7) 0.0227(8) 0.0322(8) 0.0017(7) 0.0111(6) -0.0001(6)
C14 0.0254(8) 0.0189(7) 0.0239(7) 0.0010(6) 0.0102(6) 0.0012(6)
C15 0.0389(9) 0.0248(8) 0.0244(8) -0.0062(7) 0.0083(7) 0.0023(7)
C16 0.0288(8) 0.0257(8) 0.0209(7) -0.0065(6) 0.0097(6) 0.0020(6)
C17 0.0261(8) 0.0383(10) 0.0262(8) -0.0028(7) 0.0100(7) 0.0013(7)
C18 0.0412(10) 0.0383(10) 0.0282(9) 0.0012(8) 0.0166(8) -0.0013(8)
C19 0.0438(10) 0.0340(9) 0.0211(8) -0.0029(7) 0.0088(7) 0.0119(8)
C20 0.0269(9) 0.0413(10) 0.0327(9) -0.0094(8) 0.0054(7) 0.0067(7)
C21 0.0304(9) 0.0315(9) 0.0327(9) -0.0077(7) 0.0138(7) -0.0028(7)
C22 0.0380(11) 0.0479(12) 0.0419(11) 0.0187(10) 0.0093(9) 0.0116(9)
C23 0.0475(13) 0.0709(16) 0.0345(11) 0.0042(11) -0.0017(9) 0.0138(11)
C24 0.0291(9) 0.0475(12) 0.0355(10) -0.0031(9) 0.0057(8) 0.0143(8)
C25 0.0740(18) 0.0650(17) 0.0573(15) -0.0172(13) -0.0017(13) 0.0429(15)
C26 0.0378(10) 0.0306(9) 0.0396(10) -0.0082(8) 0.0223(8) -0.0041(7)
C27 0.0406(11) 0.0354(10) 0.0608(13) 0.0006(10) 0.0268(10) 0.0114(8)
C28 0.0418(11) 0.0227(9) 0.0734(15) -0.0067(9) 0.0291(11) -0.0086(8)
C29 0.084(2) 0.0357(13) 0.143(3) 0.0238(16) 0.076(2) -0.0001(12)
C30 0.0188(7) 0.0211(7) 0.0264(8) 0.0012(6) 0.0081(6) 0.0009(6)
C31 0.0234(8) 0.0200(7) 0.0306(8) -0.0022(6) 0.0132(6) -0.0010(6)
C32 0.0285(8) 0.0190(7) 0.0336(9) 0.0045(7) 0.0156(7) 0.0020(6)
C33 0.0243(8) 0.0259(8) 0.0272(8) 0.0035(7) 0.0117(6) 0.0017(6)
C34 0.0192(7) 0.0221(8) 0.0284(8) -0.0031(6) 0.0084(6) -0.0007(6)
C35 0.0200(7) 0.0202(8) 0.0300(8) 0.0013(6) 0.0067(6) 0.0010(6)
C36 0.0349(9) 0.0334(9) 0.0285(9) -0.0089(7) 0.0105(7) -0.0002(7)
C37 0.0344(9) 0.0236(8) 0.0229(8) -0.0064(6) 0.0099(7) 0.0016(7)
C38 0.0357(9) 0.0227(8) 0.0224(8) -0.0003(7) 0.0051(7) 0.0011(7)
C39 0.0364(9) 0.0274(9) 0.0297(9) -0.0012(7) 0.0080(7) -0.0030(7)
C40 0.0340(9) 0.0274(9) 0.0275(8) -0.0068(7) 0.0032(7) 0.0065(7)
C41 0.0481(11) 0.0269(9) 0.0256(8) 0.0027(7) 0.0094(8) 0.0109(8)
C42 0.0453(10) 0.0271(9) 0.0291(9) 0.0006(7) 0.0180(8) 0.0019(8)
C43 0.0329(9) 0.0387(10) 0.0269(8) -0.0033(7) 0.0136(7) 0.0014(7)
C44 0.0464(12) 0.0470(12) 0.0501(12) -0.0129(10) 0.0186(10) 0.0091(10)
C45 0.0334(9) 0.0389(10) 0.0329(9) -0.0072(8) 0.0093(8) -0.0062(8)
C46 0.0470(12) 0.0463(12) 0.0362(11) -0.0042(9) -0.0019(9) -0.0017(9)
C47 0.0379(10) 0.0352(10) 0.0511(12) 0.0072(9) 0.0279(9) 0.0091(8)
C48 0.092(2) 0.0539(15) 0.0661(17) -0.0171(13) 0.0467(16) 0.0068(14)
C49 0.0284(9) 0.0294(9) 0.0347(9) 0.0059(7) 0.0130(7) -0.0011(7)
C50 0.0400(11) 0.0429(12) 0.0730(16) 0.0135(11) 0.0250(11) -0.0083(9)
C51 0.0240(8) 0.0239(8) 0.0227(7) 0.0018(6) 0.0116(6) 0.0019(6)
C52 0.0270(8) 0.0219(8) 0.0285(8) 0.0031(6) 0.0151(7) 0.0050(6)
C53 0.0291(8) 0.0197(7) 0.0319(8) -0.0019(7) 0.0177(7) -0.0019(6)
C54 0.0241(8) 0.0264(8) 0.0259(8) -0.0012(7) 0.0135(6) -0.0042(6)
C55 0.0243(7) 0.0230(8) 0.0227(7) 0.0028(6) 0.0130(6) 0.0020(6)
C56 0.0256(8) 0.0204(7) 0.0235(7) 0.0005(6) 0.0125(6) -0.0003(6)
C57 0.0223(8) 0.0325(9) 0.0331(9) 0.0072(7) 0.0085(7) 0.0050(7)
C58 0.0221(8) 0.0222(8) 0.0319(9) 0.0041(7) 0.0072(6) 0.0052(6)
C59 0.0293(8) 0.0221(8) 0.0306(9) 0.0012(7) 0.0053(7) -0.0006(6)
C60 0.0341(9) 0.0268(9) 0.0353(9) 0.0061(7) 0.0096(7) 0.0001(7)
C61 0.0357(9) 0.0331(9) 0.0259(8) 0.0031(7) 0.0073(7) 0.0110(7)
C62 0.0326(9) 0.0282(9) 0.0364(10) -0.0064(8) 0.0014(8) 0.0017(7)
C63 0.0253(8) 0.0235(8) 0.0422(10) 0.0014(7) 0.0070(7) -0.0013(6)
C64 0.0316(9) 0.0251(8) 0.0314(9) -0.0036(7) 0.0147(7) -0.0041(7)
C65 0.0406(10) 0.0340(10) 0.0491(11) -0.0010(9) 0.0242(9) 0.0034(8)
C66 0.0534(12) 0.0320(9) 0.0264(9) -0.0002(8) 0.0144(8) -0.0023(8)
C67 0.0643(15) 0.0506(13) 0.0312(10) -0.0018(10) 0.0025(10) 0.0018(11)
C68 0.0332(10) 0.0308(9) 0.0502(12) -0.0053(9) 0.0130(9) -0.0054(7)
C69 0.0580(15) 0.0457(13) 0.0833(19) 0.0071(13) 0.0293(14) -0.0138(11)
C70 0.0401(11) 0.0302(10) 0.0676(15) -0.0060(10) 0.0150(10) 0.0073(8)
C71 0.090(2) 0.0584(16) 0.0778(19) -0.0317(15) 0.0283(17) 0.0190(15)
C72 0.0220(8) 0.0259(8) 0.0275(8) -0.0047(7) 0.0076(6) -0.0019(6)
C73 0.0224(8) 0.0278(8) 0.0344(9) -0.0043(7) 0.0123(7) 0.0011(6)
C74 0.0294(8) 0.0289(9) 0.0331(9) -0.0034(7) 0.0175(7) -0.0014(7)
C75 0.0285(8) 0.0228(8) 0.0279(8) -0.0014(7) 0.0124(7) -0.0027(6)
C76 0.0204(7) 0.0209(7) 0.0289(8) -0.0047(6) 0.0085(6) -0.0030(6)
C77 0.0215(7) 0.0261(8) 0.0270(8) -0.0034(7) 0.0099(6) -0.0036(6)
C78 0.0229(8) 0.0241(8) 0.0337(9) 0.0001(7) 0.0074(7) 0.0018(6)
C79 0.0194(7) 0.0219(8) 0.0301(8) 0.0024(7) 0.0078(6) 0.0042(6)
C80 0.0280(8) 0.0267(8) 0.0328(9) 0.0052(7) 0.0142(7) 0.0026(7)
C81 0.0331(9) 0.0349(9) 0.0266(8) 0.0029(7) 0.0121(7) 0.0065(7)
C82 0.0244(8) 0.0284(9) 0.0309(9) -0.0040(7) 0.0059(7) 0.0039(7)
C83 0.0286(8) 0.0286(9) 0.0338(9) 0.0014(7) 0.0118(7) -0.0030(7)
C84 0.0281(8) 0.0289(9) 0.0277(8) 0.0021(7) 0.0112(7) 0.0004(7)
N1 0.0297(7) 0.0200(7) 0.0253(7) 0.0015(5) 0.0089(6) -0.0025(5)
N2 0.0188(6) 0.0246(7) 0.0288(7) 0.0019(6) 0.0062(5) 0.0011(5)
N3 0.0247(7) 0.0290(7) 0.0256(7) -0.0007(6) 0.0112(6) 0.0024(5)
N4 0.0282(7) 0.0316(8) 0.0267(7) -0.0013(6) 0.0118(6) 0.0040(6)
N5 0.0278(7) 0.0234(7) 0.0228(7) -0.0013(5) 0.0082(5) 0.0024(5)
N6 0.0280(7) 0.0218(7) 0.0344(8) 0.0002(6) 0.0137(6) -0.0019(5)
N7 0.0251(7) 0.0270(7) 0.0320(8) 0.0046(6) 0.0065(6) 0.0061(6)
N8 0.0350(8) 0.0188(7) 0.0337(8) -0.0008(6) 0.0007(6) -0.0002(6)
N9 0.0392(8) 0.0208(7) 0.0361(8) -0.0013(6) 0.0020(7) 0.0013(6)
N10 0.0296(7) 0.0226(7) 0.0291(7) -0.0033(6) 0.0064(6) 0.0010(5)
N11 0.0276(7) 0.0299(7) 0.0248(7) -0.0033(6) 0.0100(6) -0.0001(6)
N12 0.0250(7) 0.0261(7) 0.0286(7) 0.0029(6) 0.0117(6) 0.0019(5)
N13 0.0301(7) 0.0222(7) 0.0278(7) 0.0026(6) 0.0091(6) 0.0009(6)
N14 0.0318(7) 0.0226(7) 0.0317(7) 0.0030(6) 0.0094(6) 0.0003(6)
N15 0.0253(7) 0.0234(7) 0.0276(7) 0.0040(6) 0.0087(6) 0.0019(5)
N16 0.0328(7) 0.0250(7) 0.0262(7) -0.0020(6) 0.0115(6) -0.0026(6)
N17 0.0295(8) 0.0248(7) 0.0373(8) -0.0034(6) 0.0091(6) 0.0008(6)
N18 0.0214(7) 0.0442(9) 0.0305(7) 0.0008(7) 0.0110(6) 0.0011(6)
N19 0.0236(7) 0.0433(9) 0.0317(8) 0.0006(7) 0.0126(6) 0.0009(6)
N20 0.0204(6) 0.0289(7) 0.0292(7) -0.0012(6) 0.0089(5) -0.0006(5)
O1 0.0275(6) 0.0250(6) 0.0217(5) 0.0013(5) 0.0082(4) 0.0003(4)
O2 0.0274(6) 0.0259(6) 0.0291(6) -0.0031(5) 0.0063(5) -0.0058(5)
O3 0.0299(6) 0.0309(6) 0.0296(6) 0.0083(5) 0.0096(5) 0.0050(5)
O4 0.0234(6) 0.0395(7) 0.0342(7) -0.0028(6) 0.0054(5) 0.0011(5)
O5 0.0329(7) 0.0528(9) 0.0619(10) -0.0060(8) 0.0140(7) -0.0092(6)
O6 0.0600(12) 0.0699(12) 0.0454(10) 0.0215(9) 0.0250(9) 0.0074(10)
O7 0.0411(8) 0.0511(9) 0.0704(11) -0.0133(8) 0.0180(8) -0.0152(7)
O8 0.0714(12) 0.0421(9) 0.0405(10) 0.0127(9) 0.0178(9) 0.0066(8)
P1 0.01935(18) 0.01812(18) 0.02030(18) 0.00133(14) 0.00620(14) -0.00011(14)
P2 0.02088(18) 0.01904(18) 0.02520(19) 0.00039(15) 0.00659(15) -0.00055(14)
P3 0.02276(19) 0.0239(2) 0.02257(19) 0.00255(16) 0.00849(15) 0.00190(15)
P4 0.02191(19) 0.0266(2) 0.0265(2) -0.00316(17) 0.00691(16) -0.00015(15)

loop_
_atom_type_symbol
_atom_type_description
_atom_type_scat_dispersion_real
_atom_type_scat_dispersion_imag
_atom_type_scat_source
C C 0.0181 0.0091 'International Tables Vol C Tables 4.2.6.8 and 6.1.1.4'
H H 0.0000 0.0000 'International Tables Vol C Tables 4.2.6.8 and 6.1.1.4'
Br Br -0.6763 1.2805 'International Tables Vol C Tables 4.2.6.8 and 6.1.1.4'
N N 0.0311 0.0180 'International Tables Vol C Tables 4.2.6.8 and 6.1.1.4'
O O 0.0492 0.0322 'International Tables Vol C Tables 4.2.6.8 and 6.1.1.4'
P P 0.2955 0.4335 'International Tables Vol C Tables 4.2.6.8 and 6.1.1.4'

loop_
_geom_angle_atom_site_label_1
_geom_angle_atom_site_label_2
_geom_angle_atom_site_label_3
_geom_angle
_geom_angle_site_symmetry_1
_geom_angle_site_symmetry_3
_geom_angle_publ_flag
N1 C1 C2 113.62(17) . . ?
N1 C1 H1A 108.8 . . ?
C2 C1 H1A 108.8 . . ?
N1 C1 H1B 108.8 . . ?
C2 C1 H1B 108.8 . . ?
H1A C1 H1B 107.7 . . ?
C1 C2 H2A 109.5 . . ?
C1 C2 H2B 109.5 . . ?
H2A C2 H2B 109.5 . . ?
C1 C2 H2C 109.5 . . ?
H2A C2 H2C 109.5 . . ?
H2B C2 H2C 109.5 . . ?
N1 C3 C4 114.31(17) . . ?
N1 C3 H3A 108.7 . . ?
C4 C3 H3A 108.7 . . ?
N1 C3 H3B 108.7 . . ?
C4 C3 H3B 108.7 . . ?
H3A C3 H3B 107.6 . . ?
C3 C4 H4A 109.5 . . ?
C3 C4 H4B 109.5 . . ?
H4A C4 H4B 109.5 . . ?
C3 C4 H4C 109.5 . . ?
H4A C4 H4C 109.5 . . ?
H4B C4 H4C 109.5 . . ?
N2 C5 C6 115.06(16) . . ?
N2 C5 H5A 108.5 . . ?
C6 C5 H5A 108.5 . . ?
N2 C5 H5B 108.5 . . ?
C6 C5 H5B 108.5 . . ?
H5A C5 H5B 107.5 . . ?
C5 C6 H6A 109.5 . . ?
C5 C6 H6B 109.5 . . ?
H6A C6 H6B 109.5 . . ?
C5 C6 H6C 109.5 . . ?
H6A C6 H6C 109.5 . . ?
H6B C6 H6C 109.5 . . ?
N2 C7 C8 112.17(16) . . ?
N2 C7 H7A 109.2 . . ?
C8 C7 H7A 109.2 . . ?
N2 C7 H7B 109.2 . . ?
C8 C7 H7B 109.2 . . ?
H7A C7 H7B 107.9 . . ?
C7 C8 H8A 109.5 . . ?
C7 C8 H8B 109.5 . . ?
H8A C8 H8B 109.5 . . ?
C7 C8 H8C 109.5 . . ?
H8A C8 H8C 109.5 . . ?
H8B C8 H8C 109.5 . . ?
C14 C9 C10 115.84(14) . . ?
C14 C9 P1 116.93(12) . . ?
C10 C9 P1 127.13(12) . . ?
N3 C10 C11 108.20(14) . . ?
N3 C10 C9 131.31(14) . . ?
C11 C10 C9 120.48(14) . . ?
N5 C11 C12 132.62(15) . . ?
N5 C11 C10 104.16(14) . . ?
C12 C11 C10 123.21(15) . . ?
C13 C12 C11 115.90(15) . . ?
C13 C12 H12 122.0 . . ?
C11 C12 H12 122.0 . . ?
C12 C13 C14 121.86(15) . . ?
C12 C13 H13 119.1 . . ?
C14 C13 H13 119.1 . . ?
C9 C14 C13 122.70(15) . . ?
C9 C14 H14 118.7 . . ?
C13 C14 H14 118.7 . . ?
N5 C15 C16 113.63(14) . . ?
N5 C15 H15A 108.8 . . ?
C16 C15 H15A 108.8 . . ?
N5 C15 H15B 108.8 . . ?
C16 C15 H15B 108.8 . . ?
H15A C15 H15B 107.7 . . ?
C21 C16 C17 119.07(16) . . ?
C21 C16 C15 121.05(16) . . ?
C17 C16 C15 119.81(16) . . ?
C18 C17 C16 120.87(17) . . ?
C18 C17 H17 119.6 . . ?
C16 C17 H17 119.6 . . ?
C19 C18 C17 118.81(18) . . ?
C19 C18 H18 120.6 . . ?
C17 C18 H18 120.6 . . ?
C20 C19 C18 121.60(17) . . ?
C20 C19 Br1 119.04(15) . . ?
C18 C19 Br1 119.36(15) . . ?
C19 C20 C21 119.07(17) . . ?
C19 C20 H20 120.5 . . ?
C21 C20 H20 120.5 . . ?
C16 C21 C20 120.57(17) . . ?
C16 C21 H21 119.7 . . ?
C20 C21 H21 119.7 . . ?
N7 C22 C23 114.73(18) . . ?
N7 C22 H22A 108.6 . . ?
C23 C22 H22A 108.6 . . ?
N7 C22 H22B 108.6 . . ?
C23 C22 H22B 108.6 . . ?
H22A C22 H22B 107.6 . . ?
C22 C23 H23A 109.5 . . ?
C22 C23 H23B 109.5 . . ?
H23A C23 H23B 109.5 . . ?
C22 C23 H23C 109.5 . . ?
H23A C23 H23C 109.5 . . ?
H23B C23 H23C 109.5 . . ?
N7 C24 C25 111.9(2) . . ?
N7 C24 H24A 109.2 . . ?
C25 C24 H24A 109.2 . . ?
N7 C24 H24B 109.2 . . ?
C25 C24 H24B 109.2 . . ?
H24A C24 H24B 107.9 . . ?
C24 C25 H25A 109.5 . . ?
C24 C25 H25B 109.5 . . ?
H25A C25 H25B 109.5 . . ?
C24 C25 H25C 109.5 . . ?
H25A C25 H25C 109.5 . . ?
H25B C25 H25C 109.5 . . ?
N6 C26 C27 114.27(16) . . ?
N6 C26 H26A 108.7 . . ?
C27 C26 H26A 108.7 . . ?
N6 C26 H26B 108.7 . . ?
C27 C26 H26B 108.7 . . ?
H26A C26 H26B 107.6 . . ?
C26 C27 H27A 109.5 . . ?
C26 C27 H27B 109.5 . . ?
H27A C27 H27B 109.5 . . ?
C26 C27 H27C 109.5 . . ?
H27A C27 H27C 109.5 . . ?
H27B C27 H27C 109.5 . . ?
N6 C28 C29 112.1(2) . . ?
N6 C28 H28A 109.2 . . ?
C29 C28 H28A 109.2 . . ?
N6 C28 H28B 109.2 . . ?
C29 C28 H28B 109.2 . . ?
H28A C28 H28B 107.9 . . ?
C28 C29 H29A 109.5 . . ?
C28 C29 H29B 109.5 . . ?
H29A C29 H29B 109.5 . . ?
C28 C29 H29C 109.5 . . ?
H29A C29 H29C 109.5 . . ?
H29B C29 H29C 109.5 . . ?
C31 C30 C35 115.57(15) . . ?
C31 C30 P2 117.35(12) . . ?
C35 C30 P2 126.96(12) . . ?
C30 C31 C32 122.84(15) . . ?
C30 C31 H31 118.6 . . ?
C32 C31 H31 118.6 . . ?
C33 C32 C31 121.92(15) . . ?
C33 C32 H32 119.0 . . ?
C31 C32 H32 119.0 . . ?
C32 C33 C34 115.67(15) . . ?
C32 C33 H33 122.2 . . ?
C34 C33 H33 122.2 . . ?
N10 C34 C33 132.43(16) . . ?
N10 C34 C35 104.28(14) . . ?
C33 C34 C35 123.29(15) . . ?
N8 C35 C34 108.15(15) . . ?
N8 C35 C30 131.14(15) . . ?
C34 C35 C30 120.63(15) . . ?
N10 C36 C37 112.82(14) . . ?
N10 C36 H36A 109.0 . . ?
C37 C36 H36A 109.0 . . ?
N10 C36 H36B 109.0 . . ?
C37 C36 H36B 109.0 . . ?
H36A C36 H36B 107.8 . . ?
C42 C37 C38 118.95(17) . . ?
C42 C37 C36 120.55(17) . . ?
C38 C37 C36 120.47(16) . . ?
C39 C38 C37 120.98(16) . . ?
C39 C38 H38 119.5 . . ?
C37 C38 H38 119.5 . . ?
C38 C39 C40 118.65(17) . . ?
C38 C39 H39 120.7 . . ?
C40 C39 H39 120.7 . . ?
C41 C40 C39 121.59(17) . . ?
C41 C40 Br2 118.74(14) . . ?
C39 C40 Br2 119.67(15) . . ?
C40 C41 C42 119.09(17) . . ?
C40 C41 H41 120.5 . . ?
C42 C41 H41 120.5 . . ?
C41 C42 C37 120.69(17) . . ?
C41 C42 H42 119.7 . . ?
C37 C42 H42 119.7 . . ?
N11 C43 C44 112.78(17) . . ?
N11 C43 H43A 109.0 . . ?
C44 C43 H43A 109.0 . . ?
N11 C43 H43B 109.0 . . ?
C44 C43 H43B 109.0 . . ?
H43A C43 H43B 107.8 . . ?
C43 C44 H44A 109.5 . . ?
C43 C44 H44B 109.5 . . ?
H44A C44 H44B 109.5 . . ?
C43 C44 H44C 109.5 . . ?
H44A C44 H44C 109.5 . . ?
H44B C44 H44C 109.5 . . ?
N11 C45 C46 114.60(17) . . ?
N11 C45 H45A 108.6 . . ?
C46 C45 H45A 108.6 . . ?
N11 C45 H45B 108.6 . . ?
C46 C45 H45B 108.6 . . ?
H45A C45 H45B 107.6 . . ?
C45 C46 H46A 109.5 . . ?
C45 C46 H46B 109.5 . . ?
H46A C46 H46B 109.5 . . ?
C45 C46 H46C 109.5 . . ?
H46A C46 H46C 109.5 . . ?
H46B C46 H46C 109.5 . . ?
N12 C47 C48 114.32(19) . . ?
N12 C47 H47A 108.7 . . ?
C48 C47 H47A 108.7 . . ?
N12 C47 H47B 108.7 . . ?
C48 C47 H47B 108.7 . . ?
H47A C47 H47B 107.6 . . ?
C47 C48 H48A 109.5 . . ?
C47 C48 H48B 109.5 . . ?
H48A C48 H48B 109.5 . . ?
C47 C48 H48C 109.5 . . ?
H48A C48 H48C 109.5 . . ?
H48B C48 H48C 109.5 . . ?
N12 C49 C50 112.97(16) . . ?
N12 C49 H49A 109.0 . . ?
C50 C49 H49A 109.0 . . ?
N12 C49 H49B 109.0 . . ?
C50 C49 H49B 109.0 . . ?
H49A C49 H49B 107.8 . . ?
C49 C50 H50A 109.5 . . ?
C49 C50 H50B 109.5 . . ?
H50A C50 H50B 109.5 . . ?
C49 C50 H50C 109.5 . . ?
H50A C50 H50C 109.5 . . ?
H50B C50 H50C 109.5 . . ?
C52 C51 C56 115.81(15) . . ?
C52 C51 P3 117.38(12) . . ?
C56 C51 P3 126.75(13) . . ?
C51 C52 C53 122.92(15) . . ?
C51 C52 H52 118.5 . . ?
C53 C52 H52 118.5 . . ?
C54 C53 C52 121.84(15) . . ?
C54 C53 H53 119.1 . . ?
C52 C53 H53 119.1 . . ?
C53 C54 C55 115.77(15) . . ?
C53 C54 H54 122.1 . . ?
C55 C54 H54 122.1 . . ?
N15 C55 C56 104.31(14) . . ?
N15 C55 C54 132.37(16) . . ?
C56 C55 C54 123.32(15) . . ?
N13 C56 C55 108.23(14) . . ?
N13 C56 C51 131.41(15) . . ?
C55 C56 C51 120.32(15) . . ?
N15 C57 C58 113.41(14) . . ?
N15 C57 H57A 108.9 . . ?
C58 C57 H57A 108.9 . . ?
N15 C57 H57B 108.9 . . ?
C58 C57 H57B 108.9 . . ?
H57A C57 H57B 107.7 . . ?
C63 C58 C59 118.95(17) . . ?
C63 C58 C57 120.41(16) . . ?
C59 C58 C57 120.63(16) . . ?
C60 C59 C58 121.08(17) . . ?
C60 C59 H59 119.5 . . ?
C58 C59 H59 119.5 . . ?
C61 C60 C59 118.24(17) . . ?
C61 C60 H60 120.9 . . ?
C59 C60 H60 120.9 . . ?
C62 C61 C60 122.06(17) . . ?
C62 C61 Br3 119.15(14) . . ?
C60 C61 Br3 118.79(15) . . ?
C61 C62 C63 119.00(17) . . ?
C61 C62 H62 120.5 . . ?
C63 C62 H62 120.5 . . ?
C62 C63 C58 120.66(17) . . ?
C62 C63 H63 119.7 . . ?
C58 C63 H63 119.7 . . ?
N16 C64 C65 112.65(15) . . ?
N16 C64 H64A 109.1 . . ?
C65 C64 H64A 109.1 . . ?
N16 C64 H64B 109.1 . . ?
C65 C64 H64B 109.1 . . ?
H64A C64 H64B 107.8 . . ?
C64 C65 H65A 109.5 . . ?
C64 C65 H65B 109.5 . . ?
H65A C65 H65B 109.5 . . ?
C64 C65 H65C 109.5 . . ?
H65A C65 H65C 109.5 . . ?
H65B C65 H65C 109.5 . . ?
N16 C66 C67 114.36(17) . . ?
N16 C66 H66A 108.7 . . ?
C67 C66 H66A 108.7 . . ?
N16 C66 H66B 108.7 . . ?
C67 C66 H66B 108.7 . . ?
H66A C66 H66B 107.6 . . ?
C66 C67 H67A 109.5 . . ?
C66 C67 H67B 109.5 . . ?
H67A C67 H67B 109.5 . . ?
C66 C67 H67C 109.5 . . ?
H67A C67 H67C 109.5 . . ?
H67B C67 H67C 109.5 . . ?
N17 C68 C69 113.13(19) . . ?
N17 C68 H68A 109.0 . . ?
C69 C68 H68A 109.0 . . ?
N17 C68 H68B 109.0 . . ?
C69 C68 H68B 109.0 . . ?
H68A C68 H68B 107.8 . . ?
C68 C69 H69A 109.5 . . ?
C68 C69 H69B 109.5 . . ?
H69A C69 H69B 109.5 . . ?
C68 C69 H69C 109.5 . . ?
H69A C69 H69C 109.5 . . ?
H69B C69 H69C 109.5 . . ?
N17 C70 C71 113.91(19) . . ?
N17 C70 H70A 108.8 . . ?
C71 C70 H70A 108.8 . . ?
N17 C70 H70B 108.8 . . ?
C71 C70 H70B 108.8 . . ?
H70A C70 H70B 107.7 . . ?
C70 C71 H71A 109.5 . . ?
C70 C71 H71B 109.5 . . ?
H71A C71 H71B 109.5 . . ?
C70 C71 H71C 109.5 . . ?
H71A C71 H71C 109.5 . . ?
H71B C71 H71C 109.5 . . ?
C73 C72 C77 115.43(16) . . ?
C73 C72 P4 118.44(13) . . ?
C77 C72 P4 126.09(13) . . ?
C72 C73 C74 122.94(16) . . ?
C72 C73 H73 118.5 . . ?
C74 C73 H73 118.5 . . ?
C75 C74 C73 122.08(16) . . ?
C75 C74 H74 119.0 . . ?
C73 C74 H74 119.0 . . ?
C74 C75 C76 115.47(16) . . ?
C74 C75 H75 122.3 . . ?
C76 C75 H75 122.3 . . ?
N20 C76 C77 104.46(14) . . ?
N20 C76 C75 132.18(16) . . ?
C77 C76 C75 123.34(15) . . ?
N18 C77 C76 108.16(14) . . ?
N18 C77 C72 131.06(16) . . ?
C76 C77 C72 120.74(15) . . ?
N20 C78 C79 113.03(14) . . ?
N20 C78 H78A 109.0 . . ?
C79 C78 H78A 109.0 . . ?
N20 C78 H78B 109.0 . . ?
C79 C78 H78B 109.0 . . ?
H78A C78 H78B 107.8 . . ?
C80 C79 C84 119.32(16) . . ?
C80 C79 C78 120.25(15) . . ?
C84 C79 C78 120.37(15) . . ?
C79 C80 C81 120.73(16) . . ?
C79 C80 H80 119.6 . . ?
C81 C80 H80 119.6 . . ?
C82 C81 C80 118.79(16) . . ?
C82 C81 H81 120.6 . . ?
C80 C81 H81 120.6 . . ?
C81 C82 C83 121.96(17) . . ?
C81 C82 Br4 118.22(14) . . ?
C83 C82 Br4 119.81(14) . . ?
C82 C83 C84 118.62(16) . . ?
C82 C83 H83 120.7 . . ?
C84 C83 H83 120.7 . . ?
C83 C84 C79 120.54(16) . . ?
C83 C84 H84 119.7 . . ?
C79 C84 H84 119.7 . . ?
C1 N1 C3 115.89(14) . . ?
C1 N1 P1 120.12(12) . . ?
C3 N1 P1 120.88(12) . . ?
C7 N2 C5 115.28(14) . . ?
C7 N2 P1 120.26(11) . . ?
C5 N2 P1 116.48(12) . . ?
N4 N3 C10 107.99(13) . . ?
N3 N4 N5 109.41(13) . . ?
N4 N5 C11 110.24(13) . . ?
N4 N5 C15 120.79(14) . . ?
C11 N5 C15 128.95(15) . . ?
C28 N6 C26 114.48(15) . . ?
C28 N6 P2 121.25(13) . . ?
C26 N6 P2 118.52(12) . . ?
C24 N7 C22 115.41(15) . . ?
C24 N7 P2 120.54(13) . . ?
C22 N7 P2 117.88(13) . . ?
N9 N8 C35 108.08(14) . . ?
N8 N9 N10 109.22(14) . . ?
N9 N10 C34 110.25(14) . . ?
N9 N10 C36 120.77(14) . . ?
C34 N10 C36 128.95(15) . . ?
C45 N11 C43 115.43(14) . . ?
C45 N11 P3 117.50(12) . . ?
C43 N11 P3 119.12(12) . . ?
C47 N12 C49 116.72(14) . . ?
C47 N12 P3 118.70(12) . . ?
C49 N12 P3 120.15(11) . . ?
N14 N13 C56 108.13(14) . . ?
N13 N14 N15 109.03(13) . . ?
N14 N15 C55 110.30(14) . . ?
N14 N15 C57 120.96(14) . . ?
C55 N15 C57 128.71(15) . . ?
C64 N16 C66 115.67(14) . . ?
C64 N16 P4 117.99(11) . . ?
C66 N16 P4 120.41(13) . . ?
C68 N17 C70 116.02(16) . . ?
C68 N17 P4 120.25(12) . . ?
C70 N17 P4 118.09(14) . . ?
N19 N18 C77 108.04(14) . . ?
N18 N19 N20 109.24(13) . . ?
N19 N20 C76 110.10(14) . . ?
N19 N20 C78 120.55(14) . . ?
C76 N20 C78 129.35(15) . . ?
H90C O5 H90D 108.7 . . ?
H401 O6 H404 95(3) . . ?
H7E O7 H7F 108.8 . . ?
H402 O8 H405 99(4) . . ?
O1 P1 N1 110.16(7) . . ?
O1 P1 N2 117.43(7) . . ?
N1 P1 N2 104.78(7) . . ?
O1 P1 C9 109.05(7) . . ?
N1 P1 C9 109.49(7) . . ?
N2 P1 C9 105.64(7) . . ?
O2 P2 N7 118.18(8) . . ?
O2 P2 N6 109.96(7) . . ?
N7 P2 N6 104.27(8) . . ?
O2 P2 C30 108.61(7) . . ?
N7 P2 C30 105.95(8) . . ?
N6 P2 C30 109.57(7) . . ?
O3 P3 N11 118.27(8) . . ?
O3 P3 N12 110.21(7) . . ?
N11 P3 N12 104.19(8) . . ?
O3 P3 C51 108.28(8) . . ?
N11 P3 C51 105.81(8) . . ?
N12 P3 C51 109.81(7) . . ?
O4 P4 N16 118.68(8) . . ?
O4 P4 N17 110.37(8) . . ?
N16 P4 N17 104.43(8) . . ?
O4 P4 C72 108.29(8) . . ?
N16 P4 C72 105.08(8) . . ?
N17 P4 C72 109.66(8) . . ?

loop_
_geom_bond_atom_site_label_1
_geom_bond_atom_site_label_2
_geom_bond_distance
_geom_bond_site_symmetry_2
_geom_bond_publ_flag
Br1 C19 1.9020(18) . ?
Br2 C40 1.8993(19) . ?
Br3 C61 1.9015(18) . ?
Br4 C82 1.8998(18) . ?
C1 N1 1.469(2) . ?
C1 C2 1.518(3) . ?
C1 H1A 0.9900 . ?
C1 H1B 0.9900 . ?
C2 H2A 0.9800 . ?
C2 H2B 0.9800 . ?
C2 H2C 0.9800 . ?
C3 N1 1.473(2) . ?
C3 C4 1.506(3) . ?
C3 H3A 0.9900 . ?
C3 H3B 0.9900 . ?
C4 H4A 0.9800 . ?
C4 H4B 0.9800 . ?
C4 H4C 0.9800 . ?
C5 N2 1.477(2) . ?
C5 C6 1.518(3) . ?
C5 H5A 0.9900 . ?
C5 H5B 0.9900 . ?
C6 H6A 0.9800 . ?
C6 H6B 0.9800 . ?
C6 H6C 0.9800 . ?
C7 N2 1.468(2) . ?
C7 C8 1.522(3) . ?
C7 H7A 0.9900 . ?
C7 H7B 0.9900 . ?
C8 H8A 0.9800 . ?
C8 H8B 0.9800 . ?
C8 H8C 0.9800 . ?
C9 C14 1.387(2) . ?
C9 C10 1.416(2) . ?
C9 P1 1.8173(16) . ?
C10 N3 1.381(2) . ?
C10 C11 1.401(2) . ?
C11 N5 1.359(2) . ?
C11 C12 1.401(2) . ?
C12 C13 1.373(2) . ?
C12 H12 0.9500 . ?
C13 C14 1.414(2) . ?
C13 H13 0.9500 . ?
C14 H14 0.9500 . ?
C15 N5 1.463(2) . ?
C15 C16 1.513(2) . ?
C15 H15A 0.9900 . ?
C15 H15B 0.9900 . ?
C16 C21 1.389(2) . ?
C16 C17 1.389(3) . ?
C17 C18 1.383(3) . ?
C17 H17 0.9500 . ?
C18 C19 1.382(3) . ?
C18 H18 0.9500 . ?
C19 C20 1.375(3) . ?
C20 C21 1.388(3) . ?
C20 H20 0.9500 . ?
C21 H21 0.9500 . ?
C22 N7 1.474(2) . ?
C22 C23 1.520(3) . ?
C22 H22A 0.9900 . ?
C22 H22B 0.9900 . ?
C23 H23A 0.9800 . ?
C23 H23B 0.9800 . ?
C23 H23C 0.9800 . ?
C24 N7 1.466(2) . ?
C24 C25 1.518(3) . ?
C24 H24A 0.9900 . ?
C24 H24B 0.9900 . ?
C25 H25A 0.9800 . ?
C25 H25B 0.9800 . ?
C25 H25C 0.9800 . ?
C26 N6 1.476(2) . ?
C26 C27 1.514(3) . ?
C26 H26A 0.9900 . ?
C26 H26B 0.9900 . ?
C27 H27A 0.9800 . ?
C27 H27B 0.9800 . ?
C27 H27C 0.9800 . ?
C28 N6 1.465(2) . ?
C28 C29 1.531(4) . ?
C28 H28A 0.9900 . ?
C28 H28B 0.9900 . ?
C29 H29A 0.9800 . ?
C29 H29B 0.9800 . ?
C29 H29C 0.9800 . ?
C30 C31 1.386(2) . ?
C30 C35 1.415(2) . ?
C30 P2 1.8175(17) . ?
C31 C32 1.413(2) . ?
C31 H31 0.9500 . ?
C32 C33 1.373(3) . ?
C32 H32 0.9500 . ?
C33 C34 1.400(2) . ?
C33 H33 0.9500 . ?
C34 N10 1.360(2) . ?
C34 C35 1.400(2) . ?
C35 N8 1.380(2) . ?
C36 N10 1.463(2) . ?
C36 C37 1.508(3) . ?
C36 H36A 0.9900 . ?
C36 H36B 0.9900 . ?
C37 C42 1.388(3) . ?
C37 C38 1.393(3) . ?
C38 C39 1.383(3) . ?
C38 H38 0.9500 . ?
C39 C40 1.387(3) . ?
C39 H39 0.9500 . ?
C40 C41 1.375(3) . ?
C41 C42 1.388(3) . ?
C41 H41 0.9500 . ?
C42 H42 0.9500 . ?
C43 N11 1.475(2) . ?
C43 C44 1.513(3) . ?
C43 H43A 0.9900 . ?
C43 H43B 0.9900 . ?
C44 H44A 0.9800 . ?
C44 H44B 0.9800 . ?
C44 H44C 0.9800 . ?
C45 N11 1.475(2) . ?
C45 C46 1.524(3) . ?
C45 H45A 0.9900 . ?
C45 H45B 0.9900 . ?
C46 H46A 0.9800 . ?
C46 H46B 0.9800 . ?
C46 H46C 0.9800 . ?
C47 N12 1.467(2) . ?
C47 C48 1.510(4) . ?
C47 H47A 0.9900 . ?
C47 H47B 0.9900 . ?
C48 H48A 0.9800 . ?
C48 H48B 0.9800 . ?
C48 H48C 0.9800 . ?
C49 N12 1.469(2) . ?
C49 C50 1.519(3) . ?
C49 H49A 0.9900 . ?
C49 H49B 0.9900 . ?
C50 H50A 0.9800 . ?
C50 H50B 0.9800 . ?
C50 H50C 0.9800 . ?
C51 C52 1.383(2) . ?
C51 C56 1.419(2) . ?
C51 P3 1.8141(17) . ?
C52 C53 1.412(2) . ?
C52 H52 0.9500 . ?
C53 C54 1.371(2) . ?
C53 H53 0.9500 . ?
C54 C55 1.404(2) . ?
C54 H54 0.9500 . ?
C55 N15 1.357(2) . ?
C55 C56 1.399(2) . ?
C56 N13 1.379(2) . ?
C57 N15 1.463(2) . ?
C57 C58 1.510(2) . ?
C57 H57A 0.9900 . ?
C57 H57B 0.9900 . ?
C58 C63 1.391(3) . ?
C58 C59 1.393(2) . ?
C59 C60 1.389(3) . ?
C59 H59 0.9500 . ?
C60 C61 1.384(3) . ?
C60 H60 0.9500 . ?
C61 C62 1.377(3) . ?
C62 C63 1.386(3) . ?
C62 H62 0.9500 . ?
C63 H63 0.9500 . ?
C64 N16 1.473(2) . ?
C64 C65 1.517(2) . ?
C64 H64A 0.9900 . ?
C64 H64B 0.9900 . ?
C65 H65A 0.9800 . ?
C65 H65B 0.9800 . ?
C65 H65C 0.9800 . ?
C66 N16 1.478(2) . ?
C66 C67 1.521(3) . ?
C66 H66A 0.9900 . ?
C66 H66B 0.9900 . ?
C67 H67A 0.9800 . ?
C67 H67B 0.9800 . ?
C67 H67C 0.9800 . ?
C68 N17 1.470(2) . ?
C68 C69 1.521(3) . ?
C68 H68A 0.9900 . ?
C68 H68B 0.9900 . ?
C69 H69A 0.9800 . ?
C69 H69B 0.9800 . ?
C69 H69C 0.9800 . ?
C70 N17 1.473(2) . ?
C70 C71 1.523(4) . ?
C70 H70A 0.9900 . ?
C70 H70B 0.9900 . ?
C71 H71A 0.9800 . ?
C71 H71B 0.9800 . ?
C71 H71C 0.9800 . ?
C72 C73 1.388(2) . ?
C72 C77 1.418(2) . ?
C72 P4 1.8177(18) . ?
C73 C74 1.407(3) . ?
C73 H73 0.9500 . ?
C74 C75 1.376(2) . ?
C74 H74 0.9500 . ?
C75 C76 1.404(2) . ?
C75 H75 0.9500 . ?
C76 N20 1.359(2) . ?
C76 C77 1.396(2) . ?
C77 N18 1.382(2) . ?
C78 N20 1.456(2) . ?
C78 C79 1.509(2) . ?
C78 H78A 0.9900 . ?
C78 H78B 0.9900 . ?
C79 C80 1.386(2) . ?
C79 C84 1.396(2) . ?
C80 C81 1.386(3) . ?
C80 H80 0.9500 . ?
C81 C82 1.379(3) . ?
C81 H81 0.9500 . ?
C82 C83 1.383(3) . ?
C83 C84 1.387(3) . ?
C83 H83 0.9500 . ?
C84 H84 0.9500 . ?
N1 P1 1.6470(14) . ?
N2 P1 1.6513(14) . ?
N3 N4 1.302(2) . ?
N4 N5 1.351(2) . ?
N6 P2 1.6511(14) . ?
N7 P2 1.6445(14) . ?
N8 N9 1.306(2) . ?
N9 N10 1.350(2) . ?
N11 P3 1.6472(15) . ?
N12 P3 1.6523(14) . ?
N13 N14 1.305(2) . ?
N14 N15 1.354(2) . ?
N16 P4 1.6413(15) . ?
N17 P4 1.6571(15) . ?
N18 N19 1.304(2) . ?
N19 N20 1.352(2) . ?
O1 P1 1.4921(12) . ?
O2 P2 1.4897(12) . ?
O3 P3 1.4906(13) . ?
O4 P4 1.4916(13) . ?
O5 H90C 0.9601 . ?
O5 H90D 0.9597 . ?
O6 H401 0.81(3) . ?
O6 H404 0.67(3) . ?
O7 H7E 0.8500 . ?
O7 H7F 0.8499 . ?
O8 H402 0.82(3) . ?
O8 H405 0.62(3) . ?
